data_4344293
loop_
_publ_author_name
'Friedman, L.B.'
'Cook, R.E.'
'Glick, M.D.'

_publ_section_title
;
 The Crystal and Molecular Structure of Hexadecaborane(20)
;
_journal_name_full 'Inorganic Chemistry'
_journal_page_first 1452
_journal_page_last 1458
_journal_volume 9
_journal_year 1970
_chemical_formula_sum 'B16 H20'
_space_group_IT_number 14
_symmetry_space_group_name_Hall '-P 2ybc'
_symmetry_space_group_name_H-M 'P 1 21/c 1'
_cell_angle_alpha 90
_cell_angle_beta 100.83
_cell_angle_gamma 90
_cell_formula_units_Z 4
_cell_length_a 5.849
_cell_length_b 13.67
_cell_length_c 16.75
_cell_volume 1315.407
_citation_journal_id_ASTM INOCAJ
_cod_data_source_file Friedman_INOCAJ_1970_1182.cif
_cod_data_source_block H20B16
_cod_original_formula_sum 'H20 B16'
_cod_database_code 4344293

loop_
_symmetry_equiv_pos_as_xyz
x,y,z
-x,y+1/2,-z+1/2
-x,-y,-z
x,-y-1/2,z-1/2

loop_
_atom_site_label
_atom_site_type_symbol
_atom_site_fract_x
_atom_site_fract_y
_atom_site_fract_z
_atom_site_occupancy
_atom_site_U_iso_or_equiv
H17 H+1 0.883 0.015 0.114 1 0.0
H18 H+1 0.765 0.37 0.132 1 0.0
B9 B-1 0.8294 -0.0359 0.1819 1 0.0
H15 H+1 0.918 0.178 0.199 1 0.0
H6 H+1 0.734 0.008 0.334 1 0.0
H11 H+1 0.095 0.356 0.111 1 0.0
B12 B-1 0.8862 0.3127 -0.0065 1 0.0
B4 B-1 0.5371 -0.016 0.2074 1 0.0
H10 H+1 0.017 0.333 0.939 1 0.0
H4 H+1 0.414 -0.077 0.226 1 0.0
H12 H+1 0.771 0.482 0.053 1 0.0
B16 B-1 0.6891 0.2096 -0.0036 1 0.0
H13 H+1 0.512 0.365 0.948 1 0.0
B11 B-1 0.9238 0.2042 0.0498 1 0.0
B15 B-1 0.5953 0.3343 -0.003 1 0.0
B3 B-1 0.4773 0.1014 0.2541 1 0.0
H16 H+1 0.918 0.026 0.223 1 0.0
H2 H+1 0.393 0.264 0.192 1 0.0
B10 B-1 0.6806 0.009 0.1061 1 0.0
H8 H+1 0.677 -0.037 0.049 1 0.0
H14 H+1 0.677 0.167 0.911 1 0.0
B1 B-1 0.4455 0.083 0.1514 1 0.0
H1 H+1 0.272 0.074 0.129 1 0.0
H7 H+1 0.938 -0.103 0.181 1 0.0
B6 B-1 0.811 0.2175 0.1512 1 0.0
B14 B-1 0.7457 0.4028 0.0564 1 0.0
B8 B-1 0.7206 0.0348 0.2699 1 0.0
H20 H+1 0.505 0.246 0.024 1 0.0
B7 B-1 0.7175 0.1807 0.2529 1 0.0
H9 H+1 0.085 0.161 0.026 1 0.0
H5 H+1 0.742 0.228 0.308 1 0.0
B5 B-1 0.6696 0.1479 0.0936 1 0.0
H3 H+1 0.346 0.109 0.199 1 0.0
H19 H+1 0.529 0.379 0.065 1 0.0
B2 B-1 0.5193 0.199 0.1858 1 0.0
B13 B-1 0.9375 0.3221 0.0972 1 0.0
